data_1517763
loop_
_publ_author_name
'Diana V. Aleksanyan'
'Valentina Yu. Aleksenko'
'Yulia V. Nelyubina'
'Andrei A. Vasil-ev'
'Rinat R. Aysin'
'Zinaida S. Klemenkova'
'Vladimir A. Kozlov'
'Pavel V. Petrovskii'
'Irina L. Odinets'

_publ_section_title
;
 Monoanionic salicylaldimine ligands with (thio)phosphoryl pendant arms:
 Synthesis and complexing features
;
_journal_name_full
;
Inorganica Chimica Acta
;
_journal_page_first 167
_journal_page_last 174
_journal_volume 404
_journal_year 2013
_chemical_formula_moiety 'C28 H19 N O5 P Re'
_chemical_formula_sum 'C28 H19 N O5 P Re'
_chemical_formula_weight 666.61
_space_group_IT_number 19
_symmetry_cell_setting orthorhombic
_symmetry_space_group_name_Hall 'P 2ac 2ab'
_symmetry_space_group_name_H-M 'P 21 21 21'
_atom_sites_solution_hydrogens geom
_atom_sites_solution_primary direct
_atom_sites_solution_secondary difmap
_cell_angle_alpha 90.00
_cell_angle_beta 90.00
_cell_angle_gamma 90.00
_cell_formula_units_Z 4
_cell_length_a 9.0915(3)
_cell_length_b 14.2722(4)
_cell_length_c 18.4424(6)
_cell_measurement_reflns_used 3256
_cell_measurement_temperature 100(2)
_cell_measurement_theta_max 30
_cell_measurement_theta_min 3
_cell_volume 2393.01(13)
_computing_cell_refinement 'APEX2 (Bruker, 2005)'
_computing_data_collection 'APEX2 (Bruker, 2005)'
_computing_data_reduction 'APEX2 (Bruker, 2005)'
_computing_molecular_graphics 'SHELXTL ver. 5.1 (Sheldrick, 1998b)'
_computing_publication_material 'SHELXTL ver. 5.1 (Sheldrick, 1998b)'
_computing_structure_refinement 'SHELXTL ver. 5.1 (Sheldrick, 1998b)'
_computing_structure_solution 'SHELXTL ver. 5.1 (Sheldrick, 1998b)'
_diffrn_ambient_temperature 100(2)
_diffrn_measured_fraction_theta_full 1.000
_diffrn_measured_fraction_theta_max 1.000
_diffrn_measurement_device_type 'Bruker SMART APEX2 CCD area detector'
_diffrn_measurement_method 'phi and omega scans'
_diffrn_radiation_monochromator graphite
_diffrn_radiation_source 'fine-focus sealed tube'
_diffrn_radiation_type MoK\a
_diffrn_radiation_wavelength 0.71073
_diffrn_reflns_av_R_equivalents 0.0413
_diffrn_reflns_av_sigmaI/netI 0.0337
_diffrn_reflns_limit_h_max 12
_diffrn_reflns_limit_h_min -12
_diffrn_reflns_limit_k_max 20
_diffrn_reflns_limit_k_min -20
_diffrn_reflns_limit_l_max 25
_diffrn_reflns_limit_l_min -25
_diffrn_reflns_number 41082
_diffrn_reflns_theta_full 30.00
_diffrn_reflns_theta_max 30.00
_diffrn_reflns_theta_min 1.80
_exptl_absorpt_coefficient_mu 5.186
_exptl_absorpt_correction_T_max 0.785
_exptl_absorpt_correction_T_min 0.426
_exptl_absorpt_correction_type multi-scan
_exptl_absorpt_process_details 'APEX2 (Bruker, 2005)'
_exptl_crystal_colour yellow
_exptl_crystal_density_diffrn 1.850
_exptl_crystal_density_method 'not measured'
_exptl_crystal_description prism
_exptl_crystal_F_000 1296
_exptl_crystal_size_max 0.20
_exptl_crystal_size_mid 0.10
_exptl_crystal_size_min 0.05
_refine_diff_density_max 0.994
_refine_diff_density_min -0.465
_refine_diff_density_rms 0.083
_refine_ls_abs_structure_details 'Flack (1983), 3065 Friedel pairs'
_refine_ls_abs_structure_Flack 0.003(4)
_refine_ls_extinction_method none
_refine_ls_goodness_of_fit_ref 1.003
_refine_ls_hydrogen_treatment constr
_refine_ls_matrix_type full
_refine_ls_number_parameters 325
_refine_ls_number_reflns 6974
_refine_ls_number_restraints 0
_refine_ls_restrained_S_all 1.003
_refine_ls_R_factor_all 0.0188
_refine_ls_R_factor_gt 0.0175
_refine_ls_shift/su_max 0.001
_refine_ls_shift/su_mean 0.000
_refine_ls_structure_factor_coef Fsqd
_refine_ls_weighting_details 'calc w=1/[\s^2^(Fo^2^)+(0.0071P)^2^+0.0000P] where P=(Fo^2^+2Fc^2^)/3'
_refine_ls_weighting_scheme calc
_refine_ls_wR_factor_gt 0.0364
_refine_ls_wR_factor_ref 0.0367
_reflns_number_gt 6755
_reflns_number_total 6974
_reflns_threshold_expression I>2/s(I)
_cod_data_source_file ICA-2013-404-167-174-2.cif
_cod_data_source_block 2a
_cod_database_code 1517763

loop_
_symmetry_equiv_pos_as_xyz
'x, y, z'
'-x+1/2, -y, z+1/2'
'-x, y+1/2, -z+1/2'
'x+1/2, -y+1/2, -z'

loop_
_atom_site_label
_atom_site_type_symbol
_atom_site_fract_x
_atom_site_fract_y
_atom_site_fract_z
_atom_site_U_iso_or_equiv
_atom_site_adp_type
_atom_site_occupancy
_atom_site_symmetry_multiplicity
_atom_site_calc_flag
_atom_site_refinement_flags
Re1 Re -0.087640(10) 0.289895(6) 0.802654(5) 0.01120(2) Uani 1 1 d .
P1 P 0.05495(6) 0.20806(5) 0.65230(3) 0.01174(12) Uani 1 1 d .
O1 O -0.03984(19) 0.18462(11) 0.71726(9) 0.0139(4) Uani 1 1 d .
O2 O 0.0890(2) 0.22846(11) 0.85869(9) 0.0154(3) Uani 1 1 d .
N1 N 0.0889(3) 0.36622(14) 0.74973(10) 0.0130(4) Uani 1 1 d .
C1 C 0.0567(3) 0.39755(17) 0.67771(13) 0.0129(5) Uani 1 1 d .
C2 C 0.0331(3) 0.32859(17) 0.62508(13) 0.0122(5) Uani 1 1 d .
C3 C -0.0087(3) 0.35533(18) 0.55556(14) 0.0152(5) Uani 1 1 d .
H3A H -0.0241 0.3091 0.5193 0.018 Uiso 1 1 calc R
C4 C -0.0279(3) 0.44973(18) 0.53909(15) 0.0180(5) Uani 1 1 d .
H4A H -0.0578 0.4678 0.4918 0.022 Uiso 1 1 calc R
C5 C -0.0035(3) 0.51734(18) 0.59147(15) 0.0181(5) Uani 1 1 d .
H5A H -0.0157 0.5817 0.5797 0.022 Uiso 1 1 calc R
C6 C 0.0385(3) 0.49179(17) 0.66098(14) 0.0159(5) Uani 1 1 d .
H6A H 0.0548 0.5384 0.6969 0.019 Uiso 1 1 calc R
C7 C 0.2133(3) 0.26744(16) 0.87753(13) 0.0137(5) Uani 1 1 d .
C8 C 0.2780(3) 0.34597(17) 0.84148(13) 0.0147(5) Uani 1 1 d .
C9 C 0.4154(3) 0.38105(17) 0.86547(13) 0.0174(5) Uani 1 1 d .
H9A H 0.4596 0.4316 0.8400 0.021 Uiso 1 1 calc R
C10 C 0.4858(3) 0.34438(19) 0.92405(15) 0.0183(5) Uani 1 1 d .
H10A H 0.5756 0.3706 0.9408 0.022 Uiso 1 1 calc R
C11 C 0.4225(3) 0.26648(18) 0.95949(14) 0.0206(5) Uani 1 1 d .
H11A H 0.4714 0.2396 1.0000 0.025 Uiso 1 1 calc R
C12 C 0.2921(3) 0.22902(18) 0.93661(14) 0.0181(6) Uani 1 1 d .
H12A H 0.2534 0.1758 0.9610 0.022 Uiso 1 1 calc R
C13 C 0.2183(3) 0.38366(17) 0.77611(13) 0.0144(5) Uani 1 1 d .
H13A H 0.2791 0.4254 0.7494 0.017 Uiso 1 1 calc R
C14 C 0.0070(3) 0.13584(17) 0.57650(13) 0.0127(5) Uani 1 1 d .
C15 C 0.0965(3) 0.13206(17) 0.51558(13) 0.0173(5) Uani 1 1 d .
H15A H 0.1842 0.1681 0.5138 0.021 Uiso 1 1 calc R
C16 C 0.0583(3) 0.07586(18) 0.45737(14) 0.0206(6) Uani 1 1 d .
H16A H 0.1189 0.0741 0.4154 0.025 Uiso 1 1 calc R
C17 C -0.0679(4) 0.02250(18) 0.46044(15) 0.0240(6) Uani 1 1 d .
H17A H -0.0940 -0.0160 0.4204 0.029 Uiso 1 1 calc R
C18 C -0.1570(3) 0.0245(2) 0.52119(17) 0.0245(6) Uani 1 1 d .
H18A H -0.2431 -0.0132 0.5229 0.029 Uiso 1 1 calc R
C19 C -0.1211(3) 0.08123(18) 0.57949(15) 0.0193(6) Uani 1 1 d .
H19A H -0.1826 0.0831 0.6211 0.023 Uiso 1 1 calc R
C20 C 0.2471(3) 0.18858(16) 0.67151(13) 0.0140(5) Uani 1 1 d .
C21 C 0.2825(3) 0.12603(19) 0.72693(14) 0.0172(5) Uani 1 1 d .
H21A H 0.2069 0.0958 0.7537 0.021 Uiso 1 1 calc R
C22 C 0.4282(3) 0.10857(18) 0.74244(14) 0.0206(5) Uani 1 1 d .
H22A H 0.4526 0.0671 0.7809 0.025 Uiso 1 1 calc R
C23 C 0.5392(3) 0.15047(17) 0.70295(16) 0.0190(5) Uani 1 1 d .
H23A H 0.6392 0.1372 0.7138 0.023 Uiso 1 1 calc R
C24 C 0.5040(3) 0.2120(2) 0.64728(14) 0.0199(5) Uani 1 1 d .
H24A H 0.5800 0.2403 0.6195 0.024 Uiso 1 1 calc R
C25 C 0.3575(3) 0.23220(18) 0.63222(15) 0.0164(5) Uani 1 1 d .
H25A H 0.3333 0.2757 0.5951 0.020 Uiso 1 1 calc R
O3 O -0.1644(2) 0.43433(14) 0.91805(11) 0.0238(4) Uani 1 1 d .
C26 C -0.1301(3) 0.37954(19) 0.87462(14) 0.0157(5) Uani 1 1 d .
O4 O -0.3318(2) 0.38827(14) 0.71759(10) 0.0225(4) Uani 1 1 d .
C27 C -0.2409(3) 0.34879(17) 0.74861(14) 0.0147(5) Uani 1 1 d .
O5 O -0.3169(2) 0.16140(13) 0.87328(11) 0.0235(4) Uani 1 1 d .
C28 C -0.2317(3) 0.2105(2) 0.84707(13) 0.0159(5) Uani 1 1 d .

loop_
_atom_site_aniso_label
_atom_site_aniso_U_11
_atom_site_aniso_U_22
_atom_site_aniso_U_33
_atom_site_aniso_U_23
_atom_site_aniso_U_13
_atom_site_aniso_U_12
Re1 0.01237(4) 0.01106(4) 0.01015(4) 0.00037(4) 0.00090(4) -0.00167(4)
P1 0.0150(3) 0.0093(2) 0.0109(3) -0.0002(3) 0.0008(2) -0.0002(3)
O1 0.0171(9) 0.0118(8) 0.0128(8) -0.0001(6) 0.0012(6) -0.0005(6)
O2 0.0141(8) 0.0159(9) 0.0161(8) 0.0029(6) -0.0012(8) -0.0024(8)
N1 0.0174(10) 0.0109(9) 0.0107(9) -0.0003(7) 0.0021(10) -0.0015(10)
C1 0.0114(12) 0.0133(11) 0.0141(11) 0.0011(8) 0.0021(9) -0.0010(9)
C2 0.0101(11) 0.0121(11) 0.0143(12) 0.0005(9) 0.0009(9) 0.0010(9)
C3 0.0189(13) 0.0138(12) 0.0128(12) -0.0009(9) -0.0004(10) 0.0001(10)
C4 0.0226(13) 0.0169(12) 0.0146(13) 0.0038(10) -0.0019(10) 0.0008(11)
C5 0.0216(14) 0.0132(12) 0.0194(13) 0.0033(10) 0.0015(11) 0.0021(10)
C6 0.0177(13) 0.0129(11) 0.0171(13) 0.0005(10) 0.0026(10) -0.0005(10)
C7 0.0151(12) 0.0142(12) 0.0117(11) -0.0002(8) 0.0012(9) 0.0003(9)
C8 0.0166(13) 0.0146(12) 0.0128(12) -0.0042(9) 0.0013(10) -0.0007(10)
C9 0.0179(12) 0.0153(11) 0.0189(12) -0.0013(9) 0.0021(12) -0.0046(12)
C10 0.0135(12) 0.0216(13) 0.0199(14) -0.0052(11) 0.0003(10) -0.0008(10)
C11 0.0189(13) 0.0267(14) 0.0163(12) 0.0014(9) -0.0033(12) 0.0014(12)
C12 0.0172(13) 0.0200(14) 0.0170(12) 0.0055(10) 0.0003(10) -0.0013(10)
C13 0.0179(13) 0.0114(11) 0.0139(11) -0.0008(9) 0.0050(10) -0.0024(10)
C14 0.0152(12) 0.0092(11) 0.0136(12) -0.0005(9) -0.0016(9) 0.0018(9)
C15 0.0227(13) 0.0139(11) 0.0153(11) 0.0001(9) -0.0010(11) -0.0023(12)
C16 0.0326(17) 0.0164(12) 0.0128(12) 0.0002(9) 0.0008(11) 0.0018(11)
C17 0.0346(18) 0.0166(12) 0.0207(13) -0.0050(10) -0.0115(13) -0.0025(12)
C18 0.0221(15) 0.0211(14) 0.0303(16) 0.0005(12) -0.0065(12) -0.0074(12)
C19 0.0174(14) 0.0185(12) 0.0218(14) 0.0002(10) 0.0004(10) 0.0004(10)
C20 0.0172(12) 0.0109(11) 0.0138(11) -0.0024(8) -0.0018(10) 0.0006(9)
C21 0.0201(13) 0.0165(12) 0.0151(12) 0.0014(10) 0.0021(10) -0.0027(11)
C22 0.0238(15) 0.0180(12) 0.0202(12) 0.0029(10) -0.0030(12) 0.0044(12)
C23 0.0155(11) 0.0195(12) 0.0220(13) -0.0034(12) -0.0033(11) 0.0009(9)
C24 0.0162(12) 0.0234(13) 0.0200(13) -0.0016(13) 0.0020(10) -0.0064(13)
C25 0.0186(12) 0.0154(13) 0.0151(12) 0.0006(9) -0.0014(10) -0.0047(9)
O3 0.0272(11) 0.0222(10) 0.0221(11) -0.0105(8) 0.0080(9) -0.0068(8)
C26 0.0139(12) 0.0168(12) 0.0163(12) 0.0035(10) 0.0001(9) -0.0060(10)
O4 0.0250(10) 0.0208(10) 0.0217(10) 0.0007(8) -0.0050(8) 0.0031(8)
C27 0.0177(13) 0.0124(11) 0.0139(12) -0.0031(9) 0.0015(10) -0.0034(10)
O5 0.0209(10) 0.0199(10) 0.0296(11) 0.0048(8) 0.0064(9) -0.0040(8)
C28 0.0190(12) 0.0142(10) 0.0145(11) -0.0009(11) -0.0011(9) 0.0033(12)

loop_
_atom_type_symbol
_atom_type_description
_atom_type_scat_dispersion_real
_atom_type_scat_dispersion_imag
_atom_type_scat_source
C C 0.0033 0.0016 'International Tables Vol C Tables 4.2.6.8 and 6.1.1.4'
H H 0.0000 0.0000 'International Tables Vol C Tables 4.2.6.8 and 6.1.1.4'
N N 0.0061 0.0033 'International Tables Vol C Tables 4.2.6.8 and 6.1.1.4'
O O 0.0106 0.0060 'International Tables Vol C Tables 4.2.6.8 and 6.1.1.4'
P P 0.1023 0.0942 'International Tables Vol C Tables 4.2.6.8 and 6.1.1.4'
Re Re -1.0185 7.2310 'International Tables Vol C Tables 4.2.6.8 and 6.1.1.4'

loop_
_geom_angle_atom_site_label_1
_geom_angle_atom_site_label_2
_geom_angle_atom_site_label_3
_geom_angle
C26 Re1 C27 85.35(11)
C26 Re1 C28 87.71(11)
C27 Re1 C28 89.11(11)
C26 Re1 O2 95.38(9)
C27 Re1 O2 177.06(10)
C28 Re1 O2 93.76(9)
C26 Re1 N1 97.33(9)
C27 Re1 N1 94.81(9)
C28 Re1 N1 173.84(10)
O2 Re1 N1 82.27(8)
C26 Re1 O1 179.38(9)
C27 Re1 O1 94.05(9)
C28 Re1 O1 92.12(9)
O2 Re1 O1 85.23(6)
N1 Re1 O1 82.87(7)
O1 P1 C14 110.62(11)
O1 P1 C2 111.62(11)
C14 P1 C2 107.76(11)
O1 P1 C20 111.22(11)
C14 P1 C20 107.49(11)
C2 P1 C20 107.97(11)
P1 O1 Re1 121.58(9)
C7 O2 Re1 127.88(15)
C13 N1 C1 118.3(2)
C13 N1 Re1 126.73(16)
C1 N1 Re1 114.99(17)
C6 C1 C2 120.6(2)
C6 C1 N1 122.2(2)
C2 C1 N1 117.1(2)
C3 C2 C1 119.2(2)
C3 C2 P1 123.27(19)
C1 C2 P1 117.47(18)
C2 C3 C4 120.1(2)
C2 C3 H3A 120.0
C4 C3 H3A 120.0
C5 C4 C3 120.2(2)
C5 C4 H4A 119.9
C3 C4 H4A 119.9
C4 C5 C6 120.4(2)
C4 C5 H5A 119.8
C6 C5 H5A 119.8
C5 C6 C1 119.5(2)
C5 C6 H6A 120.2
C1 C6 H6A 120.2
O2 C7 C12 118.5(2)
O2 C7 C8 124.5(2)
C12 C7 C8 117.0(2)
C9 C8 C13 117.7(2)
C9 C8 C7 119.7(2)
C13 C8 C7 122.1(2)
C10 C9 C8 121.8(2)
C10 C9 H9A 119.1
C8 C9 H9A 119.1
C9 C10 C11 118.6(2)
C9 C10 H10A 120.7
C11 C10 H10A 120.7
C12 C11 C10 121.2(2)
C12 C11 H11A 119.4
C10 C11 H11A 119.4
C11 C12 C7 121.7(2)
C11 C12 H12A 119.2
C7 C12 H12A 119.2
N1 C13 C8 126.1(2)
N1 C13 H13A 117.0
C8 C13 H13A 117.0
C15 C14 C19 119.8(2)
C15 C14 P1 120.75(19)
C19 C14 P1 119.4(2)
C16 C15 C14 120.2(3)
C16 C15 H15A 119.9
C14 C15 H15A 119.9
C17 C16 C15 119.8(3)
C17 C16 H16A 120.1
C15 C16 H16A 120.1
C16 C17 C18 120.6(2)
C16 C17 H17A 119.7
C18 C17 H17A 119.7
C17 C18 C19 120.2(3)
C17 C18 H18A 119.9
C19 C18 H18A 119.9
C18 C19 C14 119.4(3)
C18 C19 H19A 120.3
C14 C19 H19A 120.3
C25 C20 C21 120.2(2)
C25 C20 P1 121.97(19)
C21 C20 P1 117.8(2)
C22 C21 C20 119.3(2)
C22 C21 H21A 120.3
C20 C21 H21A 120.3
C21 C22 C23 121.0(2)
C21 C22 H22A 119.5
C23 C22 H22A 119.5
C22 C23 C24 119.7(2)
C22 C23 H23A 120.1
C24 C23 H23A 120.1
C23 C24 C25 120.0(2)
C23 C24 H24A 120.0
C25 C24 H24A 120.0
C20 C25 C24 119.7(2)
C20 C25 H25A 120.1
C24 C25 H25A 120.1
O3 C26 Re1 176.3(2)
O4 C27 Re1 176.8(2)
O5 C28 Re1 178.7(2)

loop_
_geom_bond_atom_site_label_1
_geom_bond_atom_site_label_2
_geom_bond_distance
Re1 C26 1.884(3)
Re1 C27 1.908(3)
Re1 C28 1.916(3)
Re1 O2 2.1012(18)
Re1 N1 2.172(2)
Re1 O1 2.2195(16)
P1 O1 1.5134(18)
P1 C14 1.791(3)
P1 C2 1.803(3)
P1 C20 1.804(3)
O2 C7 1.307(3)
N1 C13 1.297(3)
N1 C1 1.432(3)
C1 C6 1.390(3)
C1 C2 1.399(3)
C2 C3 1.391(3)
C3 C4 1.392(4)
C3 H3A 0.9500
C4 C5 1.383(4)
C4 H4A 0.9500
C5 C6 1.387(4)
C5 H5A 0.9500
C6 H6A 0.9500
C7 C12 1.415(3)
C7 C8 1.430(3)
C8 C9 1.417(4)
C8 C13 1.427(3)
C9 C10 1.360(4)
C9 H9A 0.9500
C10 C11 1.412(4)
C10 H10A 0.9500
C11 C12 1.367(4)
C11 H11A 0.9500
C12 H12A 0.9500
C13 H13A 0.9500
C14 C15 1.388(3)
C14 C19 1.402(3)
C15 C16 1.384(3)
C15 H15A 0.9500
C16 C17 1.378(4)
C16 H16A 0.9500
C17 C18 1.383(4)
C17 H17A 0.9500
C18 C19 1.385(4)
C18 H18A 0.9500
C19 H19A 0.9500
C20 C25 1.386(4)
C20 C21 1.395(3)
C21 C22 1.377(4)
C21 H21A 0.9500
C22 C23 1.381(4)
C22 H22A 0.9500
C23 C24 1.388(4)
C23 H23A 0.9500
C24 C25 1.391(4)
C24 H24A 0.9500
C25 H25A 0.9500
O3 C26 1.162(3)
O4 C27 1.152(3)
O5 C28 1.151(3)

loop_
_geom_torsion_atom_site_label_1
_geom_torsion_atom_site_label_2
_geom_torsion_atom_site_label_3
_geom_torsion_atom_site_label_4
_geom_torsion
C14 P1 O1 Re1 -153.15(11)
C2 P1 O1 Re1 -33.17(15)
C20 P1 O1 Re1 87.48(13)
C27 Re1 O1 P1 81.06(14)
C28 Re1 O1 P1 170.32(13)
O2 Re1 O1 P1 -96.09(12)
N1 Re1 O1 P1 -13.30(12)
C26 Re1 O2 C7 -63.0(2)
C28 Re1 O2 C7 -151.1(2)
N1 Re1 O2 C7 33.69(19)
O1 Re1 O2 C7 117.1(2)
C26 Re1 N1 C13 69.0(2)
C27 Re1 N1 C13 154.9(2)
O2 Re1 N1 C13 -25.5(2)
O1 Re1 N1 C13 -111.6(2)
C26 Re1 N1 C1 -112.61(17)
C27 Re1 N1 C1 -26.69(17)
O2 Re1 N1 C1 152.92(17)
O1 Re1 N1 C1 66.80(16)
C13 N1 C1 C6 -70.7(3)
Re1 N1 C1 C6 110.8(2)
C13 N1 C1 C2 114.0(3)
Re1 N1 C1 C2 -64.5(2)
C6 C1 C2 C3 0.1(4)
N1 C1 C2 C3 175.5(2)
C6 C1 C2 P1 -178.53(19)
N1 C1 C2 P1 -3.1(3)
O1 P1 C2 C3 -123.9(2)
C14 P1 C2 C3 -2.2(2)
C20 P1 C2 C3 113.6(2)
O1 P1 C2 C1 54.7(2)
C14 P1 C2 C1 176.37(19)
C20 P1 C2 C1 -67.8(2)
C1 C2 C3 C4 -0.6(4)
P1 C2 C3 C4 178.0(2)
C2 C3 C4 C5 0.9(4)
C3 C4 C5 C6 -0.7(4)
C4 C5 C6 C1 0.3(4)
C2 C1 C6 C5 0.1(4)
N1 C1 C6 C5 -175.1(2)
Re1 O2 C7 C12 156.17(17)
Re1 O2 C7 C8 -25.2(3)
O2 C7 C8 C9 -178.3(2)
C12 C7 C8 C9 0.3(3)
O2 C7 C8 C13 -6.4(4)
C12 C7 C8 C13 172.3(2)
C13 C8 C9 C10 -175.0(2)
C7 C8 C9 C10 -2.6(4)
C8 C9 C10 C11 2.9(4)
C9 C10 C11 C12 -1.0(4)
C10 C11 C12 C7 -1.3(4)
O2 C7 C12 C11 -179.7(2)
C8 C7 C12 C11 1.6(4)
C1 N1 C13 C8 -169.6(2)
Re1 N1 C13 C8 8.7(4)
C9 C8 C13 N1 -173.4(2)
C7 C8 C13 N1 14.5(4)
O1 P1 C14 C15 -167.7(2)
C2 P1 C14 C15 70.0(2)
C20 P1 C14 C15 -46.1(2)
O1 P1 C14 C19 11.1(2)
C2 P1 C14 C19 -111.2(2)
C20 P1 C14 C19 132.7(2)
C19 C14 C15 C16 1.1(4)
P1 C14 C15 C16 179.9(2)
C14 C15 C16 C17 -0.9(4)
C15 C16 C17 C18 0.0(4)
C16 C17 C18 C19 0.8(4)
C17 C18 C19 C14 -0.6(4)
C15 C14 C19 C18 -0.4(4)
P1 C14 C19 C18 -179.2(2)
O1 P1 C20 C25 -158.19(19)
C14 P1 C20 C25 80.6(2)
C2 P1 C20 C25 -35.4(2)
O1 P1 C20 C21 23.1(2)
C14 P1 C20 C21 -98.2(2)
C2 P1 C20 C21 145.84(19)
C25 C20 C21 C22 0.4(4)
P1 C20 C21 C22 179.2(2)
C20 C21 C22 C23 -1.4(4)
C21 C22 C23 C24 0.8(4)
C22 C23 C24 C25 0.9(4)
C21 C20 C25 C24 1.3(4)
P1 C20 C25 C24 -177.5(2)
C23 C24 C25 C20 -1.9(4)
